data_1525649
loop_
_publ_author_name
'Belik, A.A.'
'Pokholok, K.V.'
'Malakho, A.P.'
'Khasanov, S.S.'
'Lazoryak, B.I.'

_publ_section_title
;
 Synthesis and structure of phosphates M3 R4 (P O4)6 (M = Cu, Co; R = Fe,
 Cr, Ga, In) and their interaction with hydrogen
;
_journal_name_full 'Zhurnal Neorganicheskoi Khimii'
_journal_page_first 1633
_journal_page_last 1648
_journal_volume 45
_journal_year 2000
_chemical_formula_sum 'Co3 Cr4 O24 P6'
_chemical_name_systematic 'Co3 Cr4 (P O4)6'
_space_group_IT_number 2
_symmetry_space_group_name_Hall '-P 1'
_symmetry_space_group_name_H-M 'P -1'
_cell_angle_alpha 108.173
_cell_angle_beta 101.808
_cell_angle_gamma 105.329
_cell_formula_units_Z 1
_cell_length_a 7.8561
_cell_length_b 9.235
_cell_length_c 6.2785
_cell_volume 396.379
_citation_journal_id_ASTM ZNOKAQ
_cod_data_source_file Belik_ZNOKAQ_2000_841.cif
_cod_data_source_block Co3Cr4O24P6
_cod_original_cell_volume 396.3794
_cod_database_code 1525649

loop_
_symmetry_equiv_pos_as_xyz
x,y,z
-x,-y,-z

loop_
_atom_site_label
_atom_site_type_symbol
_atom_site_fract_x
_atom_site_fract_y
_atom_site_fract_z
_atom_site_occupancy
_atom_site_U_iso_or_equiv
O12 O-2 -0.074 0.698 0.197 1 0.0
O7 O-2 0.802 -0.075 0.136 1 0.0
O10 O-2 0.76 0.501 0.352 1 0.0
O8 O-2 0.54 0.172 0.136 1 0.0
O9 O-2 0.815 0.354 0 1 0.0
O11 O-2 0.192 -0.054 0.233 1 0.0
Cr1 Cr+3 0.4556 0.1093 0.382 1 0.0
O6 O-2 0.536 0.648 0.063 1 0.0
O3 O-2 0.298 0.474 0.263 1 0.0
O2 O-2 0.548 -0.088 0.317 1 0.0
Co1 Co+2 0 0 0 1 0.0
O4 O-2 0.369 0.276 0.439 1 0.0
P2 P+5 0.242 0.372 0.399 1 0.0
Co2 Co+2 0.8116 0.2918 0.294 1 0.0
O1 O-2 0.026 0.24 0.261 1 0.0
O5 O-2 0.261 0.762 0.445 1 0.0
P1 P+5 0.601 0.839 0.102 1 0.0
P3 P+5 0.146 0.765 0.224 1 0.0
Cr2 Cr+3 0.7192 0.5261 0.054 1 0.0
